data_2213307
loop_
_publ_author_name
'Baryala, Yamna'
'Zerzouf, Abdelfettah'
'Essassi, El Mokhtar'
'Reuter, Hans'
'Eickmeier, Henning'

_publ_section_title 4-[(3-Hydroxy-5-phenyl-1<i>H</i>-pyrazol-4-yl)methyl]-5-phenyl-1<i>H</i>-pyrazol-3(2<i>H</i>)-one
_journal_coeditor_code FJ2013
_journal_issue 5
_journal_name_full 'Acta Crystallographica Section E'
_journal_page_first o2554
_journal_page_last o2556
_journal_paper_doi 10.1107/S1600536807018387
_journal_volume 63
_journal_year 2007
_chemical_formula_iupac 'C19 H16 N4 O2'
_chemical_formula_moiety 'C19 H16 N4 O2'
_chemical_formula_sum 'C19 H16 N4 O2'
_chemical_formula_weight 332.36
_chemical_name_systematic
;
4-[(3-Hydroxy-5-phenyl-1H-pyrazol-4-yl)methyl]-5-phenyl-1H-pyrazol-3(2H)-one
;
_space_group_IT_number 14
_symmetry_cell_setting monoclinic
_symmetry_space_group_name_Hall '-P 2yn'
_symmetry_space_group_name_H-M 'P 1 21/n 1'
_atom_sites_solution_hydrogens geom
_atom_sites_solution_primary direct
_atom_sites_solution_secondary difmap
_audit_creation_method SHELXL97
_cell_angle_alpha 90.00
_cell_angle_beta 106.903(8)
_cell_angle_gamma 90.00
_cell_formula_units_Z 4
_cell_length_a 9.2908(10)
_cell_length_b 16.4731(15)
_cell_length_c 11.0153(13)
_cell_measurement_reflns_used 40
_cell_measurement_temperature 293(2)
_cell_measurement_theta_max 12.43
_cell_measurement_theta_min 5.22
_cell_volume 1613.0(3)
_computing_cell_refinement XSCANS
_computing_data_collection 'XSCANS (Siemens, 1996)'
_computing_data_reduction 'SHELXTL (Sheldrick, 1997a)'
_computing_molecular_graphics 'DIAMOND (Brandenburg, 1999)'
_computing_publication_material SHELXTL
_computing_structure_refinement 'SHELXL97 (Sheldrick, 1997b)'
_computing_structure_solution 'SHELXS97 (Sheldrick, 1997b)'
_diffrn_ambient_temperature 293(2)
_diffrn_measured_fraction_theta_full 1.000
_diffrn_measured_fraction_theta_max 1.000
_diffrn_measurement_device_type 'Bruker P4'
_diffrn_measurement_method 2\q/\w
_diffrn_radiation_monochromator graphite
_diffrn_radiation_source 'fine-focus sealed tube'
_diffrn_radiation_type MoK\a
_diffrn_radiation_wavelength 0.71073
_diffrn_reflns_av_R_equivalents 0.0271
_diffrn_reflns_av_sigmaI/netI 0.0572
_diffrn_reflns_limit_h_max 1
_diffrn_reflns_limit_h_min -11
_diffrn_reflns_limit_k_max 19
_diffrn_reflns_limit_k_min -1
_diffrn_reflns_limit_l_max 13
_diffrn_reflns_limit_l_min -12
_diffrn_reflns_number 3662
_diffrn_reflns_theta_full 24.99
_diffrn_reflns_theta_max 24.99
_diffrn_reflns_theta_min 2.29
_diffrn_standards_decay_% 2.3
_diffrn_standards_interval_count 97
_diffrn_standards_number 3
_exptl_absorpt_coefficient_mu 0.092
_exptl_absorpt_correction_type none
_exptl_crystal_colour 'light yellow'
_exptl_crystal_density_diffrn 1.369
_exptl_crystal_density_method 'not measured'
_exptl_crystal_description block
_exptl_crystal_F_000 696
_exptl_crystal_size_max 0.40
_exptl_crystal_size_mid 0.37
_exptl_crystal_size_min 0.28
_refine_diff_density_max 0.142
_refine_diff_density_min -0.261
_refine_ls_extinction_method none
_refine_ls_goodness_of_fit_ref 1.000
_refine_ls_hydrogen_treatment mixed
_refine_ls_matrix_type full
_refine_ls_number_parameters 227
_refine_ls_number_reflns 2843
_refine_ls_number_restraints 0
_refine_ls_restrained_S_all 1.000
_refine_ls_R_factor_all 0.0862
_refine_ls_R_factor_gt 0.0483
_refine_ls_shift/su_max 0.000
_refine_ls_shift/su_mean 0.000
_refine_ls_structure_factor_coef Fsqd
_refine_ls_weighting_details 'calc w = 1/[\s^2^(Fo^2^)+(0.0586P)^2^] where P=(Fo^2^+2Fc^2^)/3'
_refine_ls_weighting_scheme calc
_refine_ls_wR_factor_gt 0.1078
_refine_ls_wR_factor_ref 0.1239
_reflns_number_gt 1855
_reflns_number_total 2843
_reflns_threshold_expression I>2\s(I)
_cod_data_source_file fj2013.cif
_cod_data_source_block IV
_cod_depositor_comments
;
The following automatic conversions were performed:
'_symmetry_cell_setting' value 'Monoclinic' changed to 'monoclinic'
according to '/home/saulius/struct/CIF-dictionaries/cif_core.dic'
dictionary named 'cif_core.dic' version 2.4.1 from 2010-06-29.

Automatic conversion script
Id: cif_fix_enum 1527 2010-12-29 10:47:43Z saulius 

The following automatic conversions were performed:

'_symmetry_cell_setting' value 'Monoclinic' changed to 'monoclinic'
according to /home/saulius/struct/CIF-dictionaries/cif_core.dic
dictionary named 'cif_core.dic' version 2.4.1 from 2010-06-29.

Automatic conversion script
Id: cif_fix_values 1715 2011-07-08 13:25:40Z adriana 
;
_cod_original_sg_symbol_H-M 'P 21/n'
_cod_database_code 2213307
_cod_database_fobs_code 2213307

loop_
_symmetry_equiv_pos_as_xyz
'x, y, z'
'-x+1/2, y+1/2, -z+1/2'
'-x, -y, -z'
'x-1/2, -y-1/2, z-1/2'

loop_
_atom_site_type_symbol
_atom_site_label
_atom_site_fract_x
_atom_site_fract_y
_atom_site_fract_z
_atom_site_U_iso_or_equiv
_atom_site_adp_type
_atom_site_calc_flag
_atom_site_refinement_flags
_atom_site_occupancy
C C1 0.5002(2) 0.54327(12) 0.1670(2) 0.0375(5) Uani d . 1
H H1A 0.5041 0.5701 0.0896 0.076(2) Uiso calc R 1
H H1B 0.5942 0.5142 0.2007 0.076(2) Uiso calc R 1
N N11 0.2316(2) 0.37153(10) 0.11543(17) 0.0430(5) Uani d . 1
H H11 0.1885 0.3229 0.1292 0.076(2) Uiso d R 1
N N12 0.1387(2) 0.43556(10) 0.07033(18) 0.0457(5) Uani d . 1
H H12 0.0360 0.4280 0.0365 0.076(2) Uiso d R 1
C C13 0.2206(2) 0.50341(13) 0.0775(2) 0.0403(5) Uani d . 1
O O13 0.16095(17) 0.57176(9) 0.03424(17) 0.0546(5) Uani d . 1
C C14 0.3734(2) 0.48259(12) 0.1343(2) 0.0351(5) Uani d . 1
C C15 0.3754(2) 0.39923(13) 0.15487(19) 0.0359(5) Uani d . 1
C C30 0.4978(2) 0.34131(13) 0.2052(2) 0.0379(5) Uani d . 1
C C31 0.4733(3) 0.27312(14) 0.2700(2) 0.0492(6) Uani d . 1
H H31 0.3785 0.2644 0.2800 0.076(2) Uiso calc R 1
C C32 0.5867(3) 0.21788(17) 0.3200(3) 0.0653(8) Uani d . 1
H H32 0.5683 0.1725 0.3635 0.076(2) Uiso calc R 1
C C33 0.7264(4) 0.23023(19) 0.3052(3) 0.0745(9) Uani d . 1
H H33 0.8042 0.1944 0.3419 0.076(2) Uiso calc R 1
C C34 0.7520(3) 0.29521(18) 0.2364(3) 0.0720(9) Uani d . 1
H H34 0.8459 0.3017 0.2235 0.076(2) Uiso calc R 1
C C35 0.6390(3) 0.35139(15) 0.1858(2) 0.0530(7) Uani d . 1
H H35 0.6571 0.3954 0.1393 0.076(2) Uiso calc R 1
N N21 0.5360(2) 0.68742(11) 0.42843(18) 0.0503(5) Uani d . 1
H H21 0.5736 0.7111 0.5077 0.076(2) Uiso d R 1
N N22 0.4261(2) 0.72749(11) 0.33816(18) 0.0489(5) Uani d . 1
C C23 0.4002(2) 0.67834(13) 0.2387(2) 0.0407(5) Uani d . 1
O O23 0.29971(17) 0.70118(9) 0.12837(14) 0.0499(4) Uani d . 1
H H23 0.2447 0.6515 0.0807 0.076(2) Uiso d R 1
C C24 0.4884(2) 0.60752(12) 0.2622(2) 0.0359(5) Uani d . 1
C C25 0.5754(2) 0.61567(13) 0.3866(2) 0.0409(6) Uani d . 1
C C40 0.6912(3) 0.56388(14) 0.4699(2) 0.0432(6) Uani d . 1
C C41 0.6735(3) 0.48006(14) 0.4667(2) 0.0518(6) Uani d . 1
H H41 0.5883 0.4569 0.4112 0.076(2) Uiso calc R 1
C C42 0.7812(3) 0.43098(17) 0.5453(3) 0.0663(8) Uani d . 1
H H42 0.7687 0.3749 0.5423 0.076(2) Uiso calc R 1
C C43 0.9072(4) 0.4649(2) 0.6281(3) 0.0768(9) Uani d . 1
H H43 0.9802 0.4318 0.6808 0.076(2) Uiso calc R 1
C C44 0.9246(4) 0.5465(2) 0.6326(3) 0.0788(9) Uani d . 1
H H44 1.0094 0.5691 0.6895 0.076(2) Uiso calc R 1
C C45 0.8194(3) 0.59689(17) 0.5547(2) 0.0634(8) Uani d . 1
H H45 0.8339 0.6528 0.5585 0.076(2) Uiso calc R 1

loop_
_atom_site_aniso_label
_atom_site_aniso_U_11
_atom_site_aniso_U_22
_atom_site_aniso_U_33
_atom_site_aniso_U_12
_atom_site_aniso_U_13
_atom_site_aniso_U_23
C1 0.0329(12) 0.0322(11) 0.0460(12) -0.0021(10) 0.0093(10) -0.0027(10)
N11 0.0306(10) 0.0308(10) 0.0597(12) -0.0017(9) 0.0006(9) 0.0041(9)
N12 0.0279(10) 0.0321(10) 0.0659(13) -0.0004(9) -0.0037(9) 0.0025(9)
C13 0.0345(12) 0.0301(11) 0.0508(13) -0.0020(11) 0.0040(10) 0.0017(10)
O13 0.0350(9) 0.0319(9) 0.0823(12) 0.0005(7) -0.0057(8) 0.0104(8)
C14 0.0296(11) 0.0309(11) 0.0417(12) -0.0027(10) 0.0055(10) -0.0013(10)
C15 0.0319(12) 0.0349(12) 0.0382(11) -0.0008(10) 0.0057(9) -0.0034(10)
C30 0.0379(13) 0.0311(12) 0.0413(12) 0.0020(10) 0.0061(10) -0.0046(10)
C31 0.0474(14) 0.0420(13) 0.0538(14) 0.0048(12) 0.0077(12) 0.0009(12)
C32 0.075(2) 0.0476(16) 0.0655(17) 0.0130(15) 0.0076(15) 0.0072(13)
C33 0.068(2) 0.0593(19) 0.089(2) 0.0354(17) 0.0112(17) 0.0045(17)
C34 0.0454(16) 0.070(2) 0.102(2) 0.0184(15) 0.0222(16) -0.0110(18)
C35 0.0441(15) 0.0472(14) 0.0702(16) 0.0043(13) 0.0202(13) -0.0061(13)
N21 0.0542(13) 0.0406(11) 0.0511(11) 0.0049(10) 0.0076(10) -0.0101(10)
N22 0.0465(12) 0.0366(10) 0.0595(12) 0.0074(10) 0.0092(10) -0.0042(10)
C23 0.0384(13) 0.0310(12) 0.0522(13) -0.0036(10) 0.0122(11) 0.0000(11)
O23 0.0504(10) 0.0346(9) 0.0575(10) 0.0043(8) 0.0042(8) 0.0039(7)
C24 0.0314(12) 0.0285(11) 0.0475(13) -0.0025(10) 0.0111(10) 0.0004(10)
C25 0.0393(13) 0.0320(12) 0.0507(13) -0.0020(10) 0.0121(11) -0.0031(10)
C40 0.0419(14) 0.0402(13) 0.0468(13) 0.0030(11) 0.0118(11) -0.0025(11)
C41 0.0529(16) 0.0434(15) 0.0581(15) 0.0005(13) 0.0142(13) 0.0020(12)
C42 0.074(2) 0.0492(16) 0.0759(19) 0.0078(15) 0.0228(17) 0.0148(14)
C43 0.068(2) 0.076(2) 0.075(2) 0.0215(18) 0.0027(17) 0.0184(17)
C44 0.063(2) 0.079(2) 0.074(2) 0.0036(18) -0.0126(17) -0.0041(17)
C45 0.0581(17) 0.0509(16) 0.0682(17) 0.0002(14) -0.0018(14) -0.0086(14)

loop_
_atom_type_symbol
_atom_type_description
_atom_type_scat_dispersion_real
_atom_type_scat_dispersion_imag
_atom_type_scat_source
C C 0.0033 0.0016 'International Tables Vol C Tables 4.2.6.8 and 6.1.1.4'
H H 0.0000 0.0000 'International Tables Vol C Tables 4.2.6.8 and 6.1.1.4'
O O 0.0106 0.0060 'International Tables Vol C Tables 4.2.6.8 and 6.1.1.4'
S S 0.1246 0.1234 'International Tables Vol C Tables 4.2.6.8 and 6.1.1.4'
N N 0.0061 0.0033 'International Tables Vol C Tables 4.2.6.8 and 6.1.1.4'

loop_
_geom_angle_atom_site_label_1
_geom_angle_atom_site_label_2
_geom_angle_atom_site_label_3
_geom_angle
_geom_angle_publ_flag
C14 C1 C24 114.83(18) no
C14 C1 H1A 108.6 no
C24 C1 H1A 108.6 no
C14 C1 H1B 108.6 no
C24 C1 H1B 108.6 no
H1A C1 H1B 107.5 no
C15 N11 N12 108.44(17) yes
C15 N11 H11 132.0 no
N12 N11 H11 118.1 no
C13 N12 N11 109.63(17) yes
C13 N12 H12 129.5 no
N11 N12 H12 120.8 no
O13 C13 N12 122.20(19) yes
O13 C13 C14 130.2(2) yes
N12 C13 C14 107.60(18) yes
C15 C14 C13 105.98(18) yes
C15 C14 C1 130.03(19) no
C13 C14 C1 123.95(18) no
N11 C15 C14 108.30(18) yes
N11 C15 C30 119.07(19) no
C14 C15 C30 132.6(2) no
C31 C30 C35 118.5(2) no
C31 C30 C15 119.8(2) no
C35 C30 C15 121.6(2) no
C32 C31 C30 121.3(3) no
C32 C31 H31 119.3 no
C30 C31 H31 119.3 no
C33 C32 C31 119.6(3) no
C33 C32 H32 120.2 no
C31 C32 H32 120.2 no
C32 C33 C34 120.3(3) no
C32 C33 H33 119.9 no
C34 C33 H33 119.9 no
C33 C34 C35 120.6(3) no
C33 C34 H34 119.7 no
C35 C34 H34 119.7 no
C34 C35 C30 119.5(3) no
C34 C35 H35 120.3 no
C30 C35 H35 120.3 no
C25 N21 N22 113.01(18) yes
C25 N21 H21 128.5 no
N22 N21 H21 118.5 no
C23 N22 N21 102.89(18) yes
O23 C23 N22 118.96(19) yes
N22 C23 C24 113.46(19) yes
O23 C23 C24 127.5(2) yes
C23 O23 H23 110.4 no
C25 C24 C23 104.12(19) yes
C25 C24 C1 127.99(19) no
C23 C24 C1 127.38(19) no
N21 C25 C24 106.51(19) yes
N21 C25 C40 121.0(2) no
C24 C25 C40 132.5(2) no
C41 C40 C45 118.5(2) no
C41 C40 C25 120.1(2) no
C45 C40 C25 121.4(2) no
C42 C41 C40 120.5(2) no
C42 C41 H41 119.7 no
C40 C41 H41 119.7 no
C43 C42 C41 120.0(3) no
C43 C42 H42 120.0 no
C41 C42 H42 120.0 no
C44 C43 C42 119.8(3) no
C44 C43 H43 120.1 no
C42 C43 H43 120.1 no
C43 C44 C45 121.4(3) no
C43 C44 H44 119.3 no
C45 C44 H44 119.3 no
C44 C45 C40 119.8(3) no
C44 C45 H45 120.1 no
C40 C45 H45 120.1 no

loop_
_geom_bond_atom_site_label_1
_geom_bond_atom_site_label_2
_geom_bond_distance
_geom_bond_publ_flag
C1 C14 1.507(3) no
C1 C24 1.516(3) no
C1 H1A 0.9700 no
C1 H1B 0.9700 no
N11 C15 1.358(3) yes
N11 N12 1.362(2) yes
N11 H11 0.9268 no
N12 C13 1.341(3) yes
N12 H12 0.9270 no
C13 O13 1.284(2) yes
C13 C14 1.417(3) yes
C14 C15 1.391(3) yes
C15 C30 1.465(3) no
C30 C31 1.385(3) no
C30 C35 1.399(3) no
C31 C32 1.380(3) no
C31 H31 0.9300 no
C32 C33 1.370(4) no
C32 H32 0.9300 no
C33 C34 1.372(4) no
C33 H33 0.9300 no
C34 C35 1.389(3) no
C34 H34 0.9300 no
C35 H35 0.9300 no
N21 C25 1.357(3) yes
N21 N22 1.370(2) yes
N21 H21 0.9270 no
N22 C23 1.327(3) yes
C23 O23 1.353(3) yes
C23 C24 1.406(3) yes
O23 H23 1.0254 no
C24 C25 1.380(3) yes
C25 C40 1.467(3) no
C40 C41 1.390(3) no
C40 C45 1.393(3) no
C41 C42 1.379(4) no
C41 H41 0.9300 no
C42 C43 1.376(4) no
C42 H42 0.9300 no
C43 C44 1.354(4) no
C43 H43 0.9300 no
C44 C45 1.375(4) no
C44 H44 0.9300 no
C45 H45 0.9300 no

loop_
_geom_hbond_atom_site_label_D
_geom_hbond_atom_site_label_H
_geom_hbond_atom_site_label_A
_geom_hbond_site_symmetry_A
_geom_hbond_distance_DH
_geom_hbond_distance_HA
_geom_hbond_distance_DA
_geom_hbond_angle_DHA
N11 H11 N22 2_545 0.93 1.99 2.911(3) 172
N12 H12 O13 3_565 0.93 1.77 2.689(2) 172
N21 H21 O23 4_676 0.93 2.58 3.329(2) 139
O23 H23 O13 . 1.03 1.54 2.551(2) 169

loop_
_geom_torsion_atom_site_label_1
_geom_torsion_atom_site_label_2
_geom_torsion_atom_site_label_3
_geom_torsion_atom_site_label_4
_geom_torsion
C15 N11 N12 C13 1.4(2)
N11 N12 C13 O13 175.9(2)
N11 N12 C13 C14 -2.1(3)
O13 C13 C14 C15 -175.8(2)
N12 C13 C14 C15 2.1(2)
O13 C13 C14 C1 6.4(4)
N12 C13 C14 C1 -175.8(2)
C24 C1 C14 C15 -116.2(3)
C24 C1 C14 C13 61.2(3)
N12 N11 C15 C14 0.0(2)
N12 N11 C15 C30 -178.64(18)
C13 C14 C15 N11 -1.3(2)
C1 C14 C15 N11 176.4(2)
C13 C14 C15 C30 177.1(2)
C1 C14 C15 C30 -5.2(4)
N11 C15 C30 C31 -32.0(3)
C14 C15 C30 C31 149.8(2)
N11 C15 C30 C35 145.8(2)
C14 C15 C30 C35 -32.5(4)
C35 C30 C31 C32 3.0(3)
C15 C30 C31 C32 -179.2(2)
C30 C31 C32 C33 -0.2(4)
C31 C32 C33 C34 -2.8(4)
C32 C33 C34 C35 3.0(4)
C33 C34 C35 C30 -0.1(4)
C31 C30 C35 C34 -2.8(3)
C15 C30 C35 C34 179.4(2)
C25 N21 N22 C23 -0.6(2)
N21 N22 C23 O23 -177.30(18)
N21 N22 C23 C24 0.7(3)
N22 C23 C24 C25 -0.5(3)
O23 C23 C24 C25 177.3(2)
N22 C23 C24 C1 -172.8(2)
O23 C23 C24 C1 4.9(4)
C14 C1 C24 C25 109.2(2)
C14 C1 C24 C23 -80.2(3)
N22 N21 C25 C24 0.4(3)
N22 N21 C25 C40 -179.8(2)
C23 C24 C25 N21 0.0(2)
C1 C24 C25 N21 172.3(2)
C23 C24 C25 C40 -179.7(2)
C1 C24 C25 C40 -7.4(4)
N21 C25 C40 C41 140.7(2)
C24 C25 C40 C41 -39.6(4)
N21 C25 C40 C45 -38.4(3)
C24 C25 C40 C45 141.3(3)
C45 C40 C41 C42 -0.4(4)
C25 C40 C41 C42 -179.6(2)
C40 C41 C42 C43 0.3(4)
C41 C42 C43 C44 0.3(5)
C42 C43 C44 C45 -0.8(5)
C43 C44 C45 C40 0.7(5)
C41 C40 C45 C44 0.0(4)
C25 C40 C45 C44 179.1(3)

loop_
_cod_related_entry_id
_cod_related_entry_database
_cod_related_entry_code
1 ChemSpider 2216682
